data_7207618
loop_
_publ_author_name
'Han, Min-Le'
'Wang, Jian-Ge'
'Ma, Lu-Fang'
'Guo, Hui'
'Wang, Li-Ya'

_publ_section_title
;
 Construction of Cd(ii) coordination polymers based on R-isophthalate (R =
 --CH3 or --OCH3) and flexible N-donor co-ligands: Syntheses, structures
 and photoluminescence
;
_journal_issue 8
_journal_name_full CrystEngComm
_journal_page_first 2691
_journal_paper_doi 10.1039/c2ce06511h
_journal_volume 14
_journal_year 2012
_chemical_formula_sum 'C13 H18 Cd N3 O8'
_chemical_formula_weight 456.70
_chemical_name_systematic
;

?

;
_space_group_IT_number 2
_symmetry_cell_setting triclinic
_symmetry_space_group_name_Hall '-P 1'
_symmetry_space_group_name_H-M 'P -1'
_atom_sites_solution_hydrogens geom
_atom_sites_solution_primary direct
_atom_sites_solution_secondary difmap
_audit_creation_method SHELXL-97
_cell_angle_alpha 88.084(2)
_cell_angle_beta 78.895(2)
_cell_angle_gamma 70.193(2)
_cell_formula_units_Z 2
_cell_length_a 7.7344(11)
_cell_length_b 9.9796(14)
_cell_length_c 11.6303(16)
_cell_measurement_reflns_used 3759
_cell_measurement_temperature 295(2)
_cell_measurement_theta_max 25.50
_cell_measurement_theta_min 2.76
_cell_volume 828.3(2)
_computing_cell_refinement 'Bruker SMART'
_computing_data_collection 'Bruker SMART'
_computing_data_reduction 'Bruker SAINT'
_computing_molecular_graphics 'Bruker SHELXTL'
_computing_publication_material 'Bruker SHELXTL'
_computing_structure_refinement 'SHELXL-97 (Sheldrick, 1997)'
_computing_structure_solution 'SHELXS-97 (Sheldrick, 1990)'
_diffrn_ambient_temperature 295(2)
_diffrn_measured_fraction_theta_full 0.993
_diffrn_measured_fraction_theta_max 0.993
_diffrn_measurement_device_type 'CCD area detector'
_diffrn_measurement_method 'phi and omega scans'
_diffrn_radiation_monochromator graphite
_diffrn_radiation_source 'fine-focus sealed tube'
_diffrn_radiation_type MoK\a
_diffrn_radiation_wavelength 0.71073
_diffrn_reflns_av_R_equivalents 0.0166
_diffrn_reflns_av_sigmaI/netI 0.0245
_diffrn_reflns_limit_h_max 9
_diffrn_reflns_limit_h_min -9
_diffrn_reflns_limit_k_max 12
_diffrn_reflns_limit_k_min -12
_diffrn_reflns_limit_l_max 14
_diffrn_reflns_limit_l_min -13
_diffrn_reflns_number 6337
_diffrn_reflns_theta_full 25.50
_diffrn_reflns_theta_max 25.50
_diffrn_reflns_theta_min 2.76
_diffrn_standards_decay_% 0
_diffrn_standards_interval_count 0
_diffrn_standards_interval_time 0
_diffrn_standards_number 0
_exptl_absorpt_coefficient_mu 1.367
_exptl_absorpt_correction_T_max 0.7813
_exptl_absorpt_correction_T_min 0.6463
_exptl_absorpt_correction_type multi-scan
_exptl_absorpt_process_details sadabs
_exptl_crystal_colour colourless
_exptl_crystal_density_diffrn 1.831
_exptl_crystal_density_method 'not measured'
_exptl_crystal_description block
_exptl_crystal_F_000 458
_exptl_crystal_size_max 0.35
_exptl_crystal_size_mid 0.21
_exptl_crystal_size_min 0.19
_refine_diff_density_max 0.847
_refine_diff_density_min -0.726
_refine_diff_density_rms 0.097
_refine_ls_extinction_method none
_refine_ls_goodness_of_fit_ref 1.073
_refine_ls_hydrogen_treatment constr
_refine_ls_matrix_type full
_refine_ls_number_parameters 234
_refine_ls_number_reflns 3068
_refine_ls_number_restraints 23
_refine_ls_restrained_S_all 1.095
_refine_ls_R_factor_all 0.0359
_refine_ls_R_factor_gt 0.0329
_refine_ls_shift/su_max 0.000
_refine_ls_shift/su_mean 0.000
_refine_ls_structure_factor_coef Fsqd
_refine_ls_weighting_details 'calc w=1/[\s^2^(Fo^2^)+(0.0541P)^2^+1.0637P] where P=(Fo^2^+2Fc^2^)/3'
_refine_ls_weighting_scheme calc
_refine_ls_wR_factor_gt 0.0895
_refine_ls_wR_factor_ref 0.0922
_reflns_number_gt 2822
_reflns_number_total 3068
_reflns_threshold_expression >2sigma(I)
_cod_data_source_file c2ce06511h.txt
_cod_data_source_block 3
_cod_depositor_comments
;
The following automatic conversions were performed:

'_symmetry_cell_setting' value 'Triclinic' changed to 'triclinic'
according to /home/saulius/struct/CIF-dictionaries/cif_core.dic
dictionary named 'cif_core.dic' version 2.4.1 from 2010-06-29.

Automatic conversion script
Id: cif_fix_values 1715 2011-07-08 13:25:40Z adriana 
;
_cod_original_sg_symbol_H-M P-1
_cod_database_code 7207618

loop_
_symmetry_equiv_pos_as_xyz
'x, y, z'
'-x, -y, -z'

loop_
_atom_site_label
_atom_site_type_symbol
_atom_site_fract_x
_atom_site_fract_y
_atom_site_fract_z
_atom_site_U_iso_or_equiv
_atom_site_adp_type
_atom_site_occupancy
_atom_site_symmetry_multiplicity
_atom_site_calc_flag
_atom_site_refinement_flags
_atom_site_disorder_assembly
_atom_site_disorder_group
C13 C -0.157(2) 0.1356(14) 0.4327(8) 0.085(3) Uani 0.600(10) 1 d PDU A 1
H13A H -0.2706 0.1134 0.4576 0.102 Uiso 0.600(10) 1 calc PR A 1
H13B H -0.1519 0.2023 0.4898 0.102 Uiso 0.600(10) 1 calc PR A 1
C14 C 0.0109(14) 0.0027(14) 0.4232(11) 0.095(3) Uani 0.600(10) 1 d PDU . 1
H14A H 0.1261 0.0157 0.3833 0.114 Uiso 0.600(10) 1 calc PR A 1
H14B H -0.0060 -0.0783 0.3889 0.114 Uiso 0.600(10) 1 calc PR A 1
C13' C -0.135(4) 0.0803(19) 0.4025(14) 0.085(3) Uani 0.400(10) 1 d PD A 2
H13C H -0.2579 0.0800 0.4418 0.102 Uiso 0.400(10) 1 calc PR A 2
H13D H -0.0651 -0.0122 0.3641 0.102 Uiso 0.400(10) 1 calc PR A 2
C14' C -0.031(3) 0.116(2) 0.4886(13) 0.095(3) Uani 0.400(10) 1 d PD A 2
H14C H 0.1007 0.0919 0.4593 0.143 Uiso 0.400(10) 1 d PR A 2
H14E H -0.0869 0.2176 0.5024 0.143 Uiso 0.400(10) 1 d PR A 2
Cd1 Cd 0.02930(4) 0.29425(3) -0.04924(2) 0.03147(12) Uani 1 1 d . . .
O1 O 0.2892(4) 0.1646(3) -0.1808(3) 0.0419(7) Uani 1 1 d . . .
O2 O 0.2390(4) 0.0356(3) -0.0289(3) 0.0414(7) Uani 1 1 d . . .
O3 O 0.7951(4) -0.4250(3) -0.0154(2) 0.0384(6) Uani 1 1 d . . .
O4 O 0.9119(4) -0.5522(3) -0.1825(3) 0.0456(7) Uani 1 1 d . . .
O5 O 0.6860(6) -0.1986(4) -0.4944(3) 0.0675(12) Uani 1 1 d . . .
O6 O -0.1544(5) 0.1739(4) -0.1054(3) 0.0571(9) Uani 1 1 d . . .
H1W H -0.1943 0.1297 -0.0511 0.086 Uiso 1 1 d R . .
H2W H -0.2345 0.2075 -0.1474 0.086 Uiso 1 1 d R . .
O7 O 0.5871(13) 0.2696(11) 0.7593(10) 0.243(7) Uani 1 1 d . . .
H3W H 0.5001 0.2343 0.7777 0.365 Uiso 1 1 d R . .
H4W H 0.6020 0.3122 0.6956 0.365 Uiso 1 1 d R . .
O8 O -0.3832(17) 0.4269(12) 0.5627(9) 0.257(6) Uani 1 1 d . . .
H6W H -0.4642 0.4784 0.6171 0.386 Uiso 1 1 d R . .
H5W H -0.4080 0.4005 0.5050 0.386 Uiso 1 1 d R . .
N1 N -0.1024(5) 0.2775(4) 0.1404(3) 0.0381(8) Uani 1 1 d . A .
N2 N -0.1531(6) 0.1989(6) 0.3144(4) 0.0627(12) Uani 1 1 d D . .
C1 C 0.4775(5) -0.0806(4) -0.1926(3) 0.0292(8) Uani 1 1 d . . .
C2 C 0.5672(5) -0.1979(4) -0.1302(3) 0.0301(8) Uani 1 1 d . . .
H2 H 0.5364 -0.1964 -0.0488 0.036 Uiso 1 1 calc R . .
C3 C 0.7027(5) -0.3162(4) -0.1912(3) 0.0296(8) Uani 1 1 d . . .
C4 C 0.7448(6) -0.3220(4) -0.3130(3) 0.0370(9) Uani 1 1 d . . .
H4 H 0.8322 -0.4032 -0.3532 0.044 Uiso 1 1 calc R . .
C5 C 0.6548(6) -0.2048(4) -0.3745(4) 0.0415(10) Uani 1 1 d . . .
C6 C 0.5249(6) -0.0830(4) -0.3144(3) 0.0356(9) Uani 1 1 d . . .
H6 H 0.4698 -0.0033 -0.3554 0.043 Uiso 1 1 calc R . .
C7 C 0.3267(5) 0.0471(4) -0.1298(3) 0.0319(8) Uani 1 1 d . . .
C8 C 0.8097(5) -0.4398(4) -0.1253(3) 0.0321(8) Uani 1 1 d . . .
C9 C 0.8125(10) -0.3210(6) -0.5626(4) 0.083(2) Uani 1 1 d . . .
H9A H 0.9356 -0.3417 -0.5460 0.125 Uiso 1 1 calc R . .
H9B H 0.8156 -0.3027 -0.6444 0.125 Uiso 1 1 calc R . .
H9C H 0.7714 -0.4011 -0.5433 0.125 Uiso 1 1 calc R . .
C10 C -0.0553(7) 0.1675(5) 0.2080(4) 0.0518(12) Uani 1 1 d . A .
H10 H 0.0351 0.0796 0.1832 0.062 Uiso 1 1 calc R . .
N3 N -0.2697(7) 0.3359(6) 0.3203(4) 0.0709(14) Uani 1 1 d . A .
C12 C -0.2342(7) 0.3772(5) 0.2143(4) 0.0551(12) Uani 1 1 d . . .
H12 H -0.2951 0.4685 0.1913 0.066 Uiso 1 1 calc R A .

loop_
_atom_site_aniso_label
_atom_site_aniso_U_11
_atom_site_aniso_U_22
_atom_site_aniso_U_33
_atom_site_aniso_U_23
_atom_site_aniso_U_13
_atom_site_aniso_U_12
C13 0.086(5) 0.117(7) 0.048(5) 0.041(5) -0.007(4) -0.035(5)
C14 0.075(5) 0.133(7) 0.082(6) 0.073(5) -0.023(4) -0.043(5)
C13' 0.086(5) 0.117(7) 0.048(5) 0.041(5) -0.007(4) -0.035(5)
C14' 0.075(5) 0.133(7) 0.082(6) 0.073(5) -0.023(4) -0.043(5)
Cd1 0.03438(18) 0.02499(17) 0.02396(17) 0.00320(11) -0.00246(11) 0.00219(12)
O1 0.0429(16) 0.0251(14) 0.0399(16) 0.0052(12) 0.0001(13) 0.0067(12)
O2 0.0418(16) 0.0326(15) 0.0354(16) -0.0002(12) 0.0028(13) 0.0004(12)
O3 0.0423(16) 0.0381(16) 0.0324(15) 0.0108(12) -0.0144(12) -0.0074(13)
O4 0.0535(18) 0.0266(14) 0.0414(17) 0.0057(12) -0.0133(14) 0.0080(13)
O5 0.086(3) 0.050(2) 0.0234(15) 0.0023(14) -0.0037(16) 0.0276(18)
O6 0.064(2) 0.063(2) 0.057(2) 0.0245(17) -0.0263(17) -0.0313(18)
O7 0.222(9) 0.282(11) 0.380(14) 0.253(11) -0.237(10) -0.207(9)
O8 0.314(15) 0.205(11) 0.181(10) -0.001(8) 0.044(10) -0.045(11)
N1 0.0426(19) 0.0356(18) 0.0289(17) 0.0031(14) -0.0015(14) -0.0072(15)
N2 0.060(3) 0.088(4) 0.041(2) 0.024(2) -0.004(2) -0.031(3)
C1 0.0279(18) 0.0235(18) 0.0299(19) 0.0004(14) -0.0053(15) -0.0009(14)
C2 0.0315(19) 0.0283(18) 0.0237(18) 0.0018(14) -0.0051(14) -0.0016(15)
C3 0.0272(18) 0.0252(18) 0.0315(19) 0.0044(15) -0.0083(15) -0.0016(15)
C4 0.038(2) 0.0278(19) 0.030(2) -0.0007(16) -0.0058(16) 0.0074(16)
C5 0.043(2) 0.034(2) 0.030(2) 0.0019(17) -0.0065(17) 0.0085(18)
C6 0.038(2) 0.0265(19) 0.030(2) 0.0065(15) -0.0061(16) 0.0044(16)
C7 0.0278(18) 0.0257(19) 0.036(2) 0.0003(15) -0.0062(16) -0.0003(15)
C8 0.0305(19) 0.0259(18) 0.036(2) 0.0075(15) -0.0101(16) -0.0029(15)
C9 0.107(5) 0.062(3) 0.031(3) -0.008(2) -0.006(3) 0.031(3)
C10 0.052(3) 0.052(3) 0.043(3) 0.015(2) -0.002(2) -0.012(2)
N3 0.077(3) 0.086(4) 0.037(2) -0.007(2) 0.015(2) -0.025(3)
C12 0.059(3) 0.048(3) 0.042(3) -0.003(2) 0.009(2) -0.007(2)

loop_
_atom_type_symbol
_atom_type_description
_atom_type_scat_dispersion_real
_atom_type_scat_dispersion_imag
_atom_type_scat_source
C C 0.0033 0.0016 'International Tables Vol C Tables 4.2.6.8 and 6.1.1.4'
H H 0.0000 0.0000 'International Tables Vol C Tables 4.2.6.8 and 6.1.1.4'
N N 0.0061 0.0033 'International Tables Vol C Tables 4.2.6.8 and 6.1.1.4'
O O 0.0106 0.0060 'International Tables Vol C Tables 4.2.6.8 and 6.1.1.4'
Cd Cd -0.8075 1.2024 'International Tables Vol C Tables 4.2.6.8 and 6.1.1.4'

loop_
_geom_angle_atom_site_label_1
_geom_angle_atom_site_label_2
_geom_angle_atom_site_label_3
_geom_angle
_geom_angle_site_symmetry_1
_geom_angle_site_symmetry_3
N2 C13 C14 107.4(7) . .
N2 C13 H13A 110.2 . .
C14 C13 H13A 110.2 . .
N2 C13 H13B 110.2 . .
C14 C13 H13B 110.2 . .
H13A C13 H13B 108.5 . .
N2 C13 H14E 106.5 . .
C14 C13 H14E 95.5 . .
H13A C13 H14E 125.1 . .
H13B C13 H14E 18.1 . .
C13 C14 C14 91.7(11) . 2_556
C13 C14 H14A 113.3 . .
C14 C14 H14A 113.3 2_556 .
C13 C14 H14B 113.3 . .
C14 C14 H14B 113.3 2_556 .
H14A C14 H14B 110.7 . .
C13 C14 H14C 85.1 . .
C14 C14 H14C 71.3 2_556 .
H14A C14 H14C 52.5 . .
H14B C14 H14C 160.2 . .
C14' C13' N2 104.0(9) . .
C14' C13' H13C 110.9 . .
N2 C13' H13C 110.9 . .
C14' C13' H13D 110.9 . .
N2 C13' H13D 110.9 . .
H13C C13' H13D 109.0 . .
C13' C14' H14C 113.5 . .
C13' C14' H14E 105.0 . .
H14C C14' H14E 109.5 . .
O4 Cd1 N1 128.81(12) 1_465 .
O4 Cd1 O1 93.79(10) 1_465 .
N1 Cd1 O1 137.07(11) . .
O4 Cd1 O6 82.72(12) 1_465 .
N1 Cd1 O6 88.49(13) . .
O1 Cd1 O6 92.60(13) . .
O4 Cd1 O3 97.06(11) 1_465 2_655
N1 Cd1 O3 89.47(11) . 2_655
O1 Cd1 O3 90.23(11) . 2_655
O6 Cd1 O3 177.17(11) . 2_655
O4 Cd1 O2 141.95(10) 1_465 .
N1 Cd1 O2 84.60(11) . .
O1 Cd1 O2 53.48(9) . .
O6 Cd1 O2 80.40(11) . .
O3 Cd1 O2 101.36(10) 2_655 .
C7 O1 Cd1 98.8(2) . .
C7 O2 Cd1 85.8(2) . .
C8 O3 Cd1 117.2(3) . 2_655
C8 O4 Cd1 105.4(2) . 1_645
C5 O5 C9 118.8(4) . .
Cd1 O6 H1W 112.6 . .
Cd1 O6 H2W 124.7 . .
H1W O6 H2W 110.2 . .
H3W O7 H4W 122.2 . .
H5W O8 H6W 123.7 . .
H5W O8 N3 31.2 . .
H6W O8 N3 149.3 . .
H5W O8 H6W 123.7 . .
H6W O8 H6W 0.0 . .
N3 O8 H6W 149.3 . .
H5W O8 H5W 0.0 . .
H6W O8 H5W 123.7 . .
N3 O8 H5W 31.2 . .
H6W O8 H5W 123.7 . .
C10 N1 C12 102.6(4) . .
C10 N1 Cd1 127.4(3) . .
C12 N1 Cd1 129.8(3) . .
C10 N2 N3 109.2(4) . .
C10 N2 C13 138.7(6) . .
N3 N2 C13 111.5(6) . .
C10 N2 C13' 118.7(10) . .
N3 N2 C13' 131.8(10) . .
C13 N2 C13' 23.7(9) . .
C6 C1 C2 120.2(3) . .
C6 C1 C7 119.1(3) . .
C2 C1 C7 120.7(3) . .
C3 C2 C1 119.3(3) . .
C3 C2 H2 120.4 . .
C1 C2 H2 120.4 . .
C2 C3 C4 120.9(3) . .
C2 C3 C8 120.1(3) . .
C4 C3 C8 119.0(3) . .
C3 C4 C5 119.4(3) . .
C3 C4 H4 120.3 . .
C5 C4 H4 120.3 . .
O5 C5 C6 115.4(3) . .
O5 C5 C4 124.4(4) . .
C6 C5 C4 120.3(4) . .
C5 C6 C1 119.9(3) . .
C5 C6 H6 120.1 . .
C1 C6 H6 120.1 . .
O2 C7 O1 121.5(3) . .
O2 C7 C1 119.9(3) . .
O1 C7 C1 118.6(3) . .
O4 C8 O3 122.9(3) . .
O4 C8 C3 118.1(3) . .
O3 C8 C3 119.0(3) . .
O5 C9 H9A 109.5 . .
O5 C9 H9B 109.5 . .
H9A C9 H9B 109.5 . .
O5 C9 H9C 109.5 . .
H9A C9 H9C 109.5 . .
H9B C9 H9C 109.5 . .
N2 C10 N1 110.7(5) . .
N2 C10 H10 124.6 . .
N1 C10 H10 124.6 . .
C12 N3 N2 103.0(4) . .
C12 N3 O8 144.5(5) . .
N2 N3 O8 107.6(4) . .
N3 C12 N1 114.5(5) . .
N3 C12 H12 122.7 . .
N1 C12 H12 122.7 . .

loop_
_geom_bond_atom_site_label_1
_geom_bond_atom_site_label_2
_geom_bond_distance
_geom_bond_site_symmetry_2
C13 N2 1.494(8) .
C13 C14 1.496(9) .
C13 H13A 0.9700 .
C13 H13B 0.9700 .
C14 H14A 0.9700 .
C14 H14B 0.9700 .
C13' C14' 1.521(10) .
C13' N2 1.527(9) .
C13' H13C 0.9700 .
C13' H13D 0.9700 .
C14' H14C 0.9600 .
C14' H14E 0.9600 .
Cd1 O4 2.240(3) 1_465
Cd1 N1 2.271(3) .
Cd1 O1 2.289(3) .
Cd1 O6 2.336(3) .
Cd1 O3 2.402(3) 2_655
Cd1 O2 2.573(3) .
O1 C7 1.265(5) .
O2 C7 1.260(5) .
O3 C8 1.271(5) .
O3 Cd1 2.402(3) 2_655
O4 C8 1.253(5) .
O4 Cd1 2.240(3) 1_645
O5 C5 1.372(5) .
O5 C9 1.427(6) .
O6 H1W 0.8291 .
O6 H2W 0.8360 .
O7 H3W 0.8497 .
O7 H4W 0.8494 .
O8 H5W 0.8073 .
O8 H6W 0.8405 .
O8 N3 2.867(12) .
O8 H6W 0.8405 .
O8 H5W 0.8073 .
N1 C10 1.318(6) .
N1 C12 1.342(6) .
N2 C10 1.307(6) .
N2 N3 1.355(7) .
C1 C6 1.392(5) .
C1 C2 1.402(5) .
C1 C7 1.498(5) .
C2 C3 1.389(5) .
C2 H2 0.9300 .
C3 C4 1.390(5) .
C3 C8 1.511(5) .
C4 C5 1.396(5) .
C4 H4 0.9300 .
C5 C6 1.391(6) .
C6 H6 0.9300 .
C9 H9A 0.9600 .
C9 H9B 0.9600 .
C9 H9C 0.9600 .
C10 H10 0.9300 .
N3 C12 1.295(6) .
C12 H12 0.9300 .

loop_
_geom_hbond_atom_site_label_D
_geom_hbond_atom_site_label_H
_geom_hbond_atom_site_label_A
_geom_hbond_distance_DH
_geom_hbond_distance_HA
_geom_hbond_distance_DA
_geom_hbond_angle_DHA
_geom_hbond_site_symmetry_A
O7 H4W O8 0.85 1.90 2.747(13) 173.5 1_655
O7 H3W O1 0.85 1.95 2.803(7) 176.5 1_556
O6 H2W O7 0.84 1.85 2.684(7) 176.1 1_454
O6 H1W O2 0.83 1.97 2.749(4) 157.0 2
O8 H5W N3 0.81 2.22 2.867(12) 137.9 .
O8 H6W N3 0.84 2.26 3.027(12) 150.9 2_466

loop_
_geom_torsion_atom_site_label_1
_geom_torsion_atom_site_label_2
_geom_torsion_atom_site_label_3
_geom_torsion_atom_site_label_4
_geom_torsion
_geom_torsion_site_symmetry_1
_geom_torsion_site_symmetry_4
N2 C13 C14 C14 164.2(11) . 2_556
O4 Cd1 O1 C7 -155.3(3) 1_465 .
N1 Cd1 O1 C7 18.1(3) . .
O6 Cd1 O1 C7 -72.4(3) . .
O3 Cd1 O1 C7 107.6(3) 2_655 .
O2 Cd1 O1 C7 3.6(2) . .
O4 Cd1 O2 C7 32.0(3) 1_465 .
N1 Cd1 O2 C7 -173.7(2) . .
O1 Cd1 O2 C7 -3.6(2) . .
O6 Cd1 O2 C7 96.9(2) . .
O3 Cd1 O2 C7 -85.3(2) 2_655 .
O4 Cd1 N1 C10 161.1(4) 1_465 .
O1 Cd1 N1 C10 -10.4(5) . .
O6 Cd1 N1 C10 81.7(4) . .
O3 Cd1 N1 C10 -100.2(4) 2_655 .
O2 Cd1 N1 C10 1.2(4) . .
O4 Cd1 N1 C12 -24.7(5) 1_465 .
O1 Cd1 N1 C12 163.7(4) . .
O6 Cd1 N1 C12 -104.1(4) . .
O3 Cd1 N1 C12 73.9(4) 2_655 .
O2 Cd1 N1 C12 175.4(4) . .
C14 C13 N2 C10 5(2) . .
C14 C13 N2 N3 -164.4(11) . .
C14 C13 N2 C13' 43(3) . .
C14' C13' N2 C10 110.0(15) . .
C14' C13' N2 N3 -78(2) . .
C14' C13' N2 C13 -42(2) . .
C6 C1 C2 C3 -0.4(6) . .
C7 C1 C2 C3 178.2(3) . .
C1 C2 C3 C4 -2.5(6) . .
C1 C2 C3 C8 176.1(3) . .
C2 C3 C4 C5 2.5(6) . .
C8 C3 C4 C5 -176.2(4) . .
C9 O5 C5 C6 -177.9(5) . .
C9 O5 C5 C4 2.8(8) . .
C3 C4 C5 O5 179.7(4) . .
C3 C4 C5 C6 0.4(7) . .
O5 C5 C6 C1 177.3(4) . .
C4 C5 C6 C1 -3.3(7) . .
C2 C1 C6 C5 3.3(6) . .
C7 C1 C6 C5 -175.3(4) . .
Cd1 O2 C7 O1 6.1(4) . .
Cd1 O2 C7 C1 -173.2(3) . .
Cd1 O1 C7 O2 -7.0(4) . .
Cd1 O1 C7 C1 172.3(3) . .
C6 C1 C7 O2 156.6(4) . .
C2 C1 C7 O2 -21.9(6) . .
C6 C1 C7 O1 -22.7(6) . .
C2 C1 C7 O1 158.7(4) . .
Cd1 O4 C8 O3 3.7(5) 1_645 .
Cd1 O4 C8 C3 -177.5(3) 1_645 .
Cd1 O3 C8 O4 100.9(4) 2_655 .
Cd1 O3 C8 C3 -77.9(4) 2_655 .
C2 C3 C8 O4 170.4(4) . .
C4 C3 C8 O4 -10.9(6) . .
C2 C3 C8 O3 -10.7(6) . .
C4 C3 C8 O3 168.0(4) . .
N3 N2 C10 N1 -0.8(6) . .
C13 N2 C10 N1 -170.5(12) . .
C13' N2 C10 N1 173.0(9) . .
C12 N1 C10 N2 0.4(6) . .
Cd1 N1 C10 N2 175.8(3) . .
C10 N2 N3 C12 0.7(6) . .
C13 N2 N3 C12 173.5(8) . .
C13' N2 N3 C12 -172.0(10) . .
C10 N2 N3 O8 -160.9(4) . .
C13 N2 N3 O8 11.8(9) . .
C13' N2 N3 O8 26.4(11) . .
H5W O8 N3 C12 108.6 . .
H6W O8 N3 C12 61.8 . .
H5W O8 N3 N2 -103.2 . .
H6W O8 N3 N2 -150.0 . .
N2 N3 C12 N1 -0.5(7) . .
O8 N3 C12 N1 148.5(7) . .
C10 N1 C12 N3 0.0(6) . .
Cd1 N1 C12 N3 -175.2(4) . .
